data_4127806
loop_
_publ_author_name
'Yu, Xuerong'
'Xiao, Lianghong'
'Wang, Zechun'
'Luo, Tuoping'

_publ_section_title
;
 Scalable Total Synthesis of (-)-Vinigrol.
;
_journal_issue 8
_journal_name_full 'Journal of the American Chemical Society'
_journal_page_first 3440
_journal_page_last 3443
_journal_paper_doi 10.1021/jacs.9b00621
_journal_volume 141
_journal_year 2019
_chemical_absolute_configuration unk
_chemical_formula_sum 'C27 H35 N O4'
_chemical_formula_weight 437.56
_space_group_crystal_system monoclinic
_space_group_IT_number 5
_space_group_name_Hall 'C 2y'
_space_group_name_H-M_alt 'C 1 2 1'
_symmetry_space_group_name_Hall 'C 2y'
_symmetry_space_group_name_H-M 'C 1 2 1'
_atom_sites_solution_hydrogens geom
_audit_creation_method SHELXL-2014/7
_cell_angle_alpha 90
_cell_angle_beta 103.809(5)
_cell_angle_gamma 90
_cell_formula_units_Z 4
_cell_length_a 16.7996(8)
_cell_length_b 7.7750(3)
_cell_length_c 19.4691(10)
_cell_measurement_reflns_used 3441
_cell_measurement_temperature 179.98(13)
_cell_measurement_theta_max 28.8330
_cell_measurement_theta_min 2.5030
_cell_volume 2469.5(2)
_computing_structure_refinement 'SHELXL-2014/7 (Sheldrick, 2014)'
_diffrn_ambient_temperature 179.98(13)
_diffrn_measured_fraction_theta_full 0.997
_diffrn_measured_fraction_theta_max 0.995
_diffrn_measurement_device_type 'XtaLAB AFC12 (RINC): Kappa single'
_diffrn_radiation_type MoK\a
_diffrn_radiation_wavelength 0.71073
_diffrn_reflns_av_R_equivalents 0.0153
_diffrn_reflns_av_unetI/netI 0.0318
_diffrn_reflns_Laue_measured_fraction_full 0.997
_diffrn_reflns_Laue_measured_fraction_max 0.995
_diffrn_reflns_limit_h_max 20
_diffrn_reflns_limit_h_min -14
_diffrn_reflns_limit_k_max 9
_diffrn_reflns_limit_k_min -9
_diffrn_reflns_limit_l_max 23
_diffrn_reflns_limit_l_min -24
_diffrn_reflns_number 7393
_diffrn_reflns_point_group_measured_fraction_full 0.900
_diffrn_reflns_point_group_measured_fraction_max 0.884
_diffrn_reflns_theta_full 25.242
_diffrn_reflns_theta_max 26.371
_diffrn_reflns_theta_min 2.154
_exptl_absorpt_coefficient_mu 0.078
_exptl_absorpt_correction_T_max 1.00000
_exptl_absorpt_correction_T_min 0.87944
_exptl_absorpt_correction_type multi-scan
_exptl_absorpt_process_details
;
CrysAlisPro 1.171.39.29a (Rigaku Oxford Diffraction, 2015)
Empirical absorption correction using spherical harmonics,
 implemented in SCALE3 ABSPACK scaling algorithm.
;
_exptl_crystal_colour colorless
_exptl_crystal_density_diffrn 1.177
_exptl_crystal_description rod-like
_exptl_crystal_F_000 944
_exptl_crystal_size_max 0.5
_exptl_crystal_size_mid 0.05
_exptl_crystal_size_min 0.04
_refine_diff_density_max 0.154
_refine_diff_density_min -0.148
_refine_diff_density_rms 0.030
_refine_ls_abs_structure_details
;
 Flack x determined using 1434 quotients [(I+)-(I-)]/[(I+)+(I-)]
 (Parsons, Flack and Wagner, Acta Cryst. B69 (2013) 249-259).
;
_refine_ls_abs_structure_Flack -0.3(4)
_refine_ls_extinction_method none
_refine_ls_goodness_of_fit_ref 1.041
_refine_ls_hydrogen_treatment constr
_refine_ls_matrix_type full
_refine_ls_number_parameters 293
_refine_ls_number_reflns 4480
_refine_ls_number_restraints 1
_refine_ls_restrained_S_all 1.041
_refine_ls_R_factor_all 0.0425
_refine_ls_R_factor_gt 0.0349
_refine_ls_shift/su_max 0.000
_refine_ls_shift/su_mean 0.000
_refine_ls_structure_factor_coef Fsqd
_refine_ls_weighting_details 'w=1/[\s^2^(Fo^2^)+(0.0503P)^2^+0.1254P] where P=(Fo^2^+2Fc^2^)/3'
_refine_ls_weighting_scheme calc
_refine_ls_wR_factor_gt 0.0826
_refine_ls_wR_factor_ref 0.0853
_reflns_Friedel_coverage 0.650
_reflns_Friedel_fraction_full 0.786
_reflns_Friedel_fraction_max 0.755
_reflns_number_gt 3945
_reflns_number_total 4480
_reflns_threshold_expression 'I > 2\s(I)'
_cod_data_source_file ja9b00621_si_012.cif
_cod_data_source_block 3
_cod_database_code 4127806
_shelx_shelxl_version_number 2014/7
_shelx_space_group_comment
;
The symmetry employed for this shelxl refinement is uniquely defined
by the following loop, which should always be used as a source of
symmetry information in preference to the above space-group names.
They are only intended as comments.
;

loop_
_space_group_symop_operation_xyz
'x, y, z'
'-x, y, -z'
'x+1/2, y+1/2, z'
'-x+1/2, y+1/2, -z'

loop_
_atom_site_label
_atom_site_type_symbol
_atom_site_fract_x
_atom_site_fract_y
_atom_site_fract_z
_atom_site_U_iso_or_equiv
_atom_site_adp_type
_atom_site_occupancy
_atom_site_site_symmetry_order
_atom_site_calc_flag
_atom_site_refinement_flags_posn
_atom_site_refinement_flags_adp
O1 O 0.72355(12) 0.9273(2) 0.62123(11) 0.0598(6) Uani 1 1 d . .
O2 O 0.82867(10) 0.7617(2) 0.65476(9) 0.0492(5) Uani 1 1 d . .
O3 O 0.60178(9) 0.08753(19) 0.47559(8) 0.0397(4) Uani 1 1 d . .
O4 O 0.51598(9) 0.28487(16) 0.41426(7) 0.0312(4) Uani 1 1 d . .
N1 N 0.75869(12) 0.7893(3) 0.62133(10) 0.0374(5) Uani 1 1 d . .
C1 C 0.71344(13) 0.6474(3) 0.57921(11) 0.0289(5) Uani 1 1 d . .
C2 C 0.74206(13) 0.4822(3) 0.59243(12) 0.0318(5) Uani 1 1 d . .
H2 H 0.7902 0.4605 0.6264 0.038 Uiso 1 1 calc R U
C3 C 0.69807(12) 0.3494(3) 0.55448(11) 0.0300(5) Uani 1 1 d . .
H3 H 0.7157 0.2366 0.5638 0.036 Uiso 1 1 calc R U
C4 C 0.62724(13) 0.3835(3) 0.50220(11) 0.0260(4) Uani 1 1 d . .
C5 C 0.60107(12) 0.5527(3) 0.48858(11) 0.0304(5) Uani 1 1 d . .
H5 H 0.5546 0.5759 0.4529 0.037 Uiso 1 1 calc R U
C6 C 0.64355(14) 0.6862(3) 0.52769(12) 0.0345(5) Uani 1 1 d . .
H6 H 0.6256 0.7993 0.5196 0.041 Uiso 1 1 calc R U
C7 C 0.58161(12) 0.2351(3) 0.46347(10) 0.0266(4) Uani 1 1 d . .
C8 C 0.47081(14) 0.1485(3) 0.36923(11) 0.0325(5) Uani 1 1 d . .
H8A H 0.4303 0.0977 0.3912 0.039 Uiso 1 1 calc R U
H8B H 0.5080 0.0589 0.3617 0.039 Uiso 1 1 calc R U
C9 C 0.43031(12) 0.2307(3) 0.30102(10) 0.0268(4) Uani 1 1 d . .
C10 C 0.47937(12) 0.3215(3) 0.25624(11) 0.0297(5) Uani 1 1 d . .
H10A H 0.5184 0.2438 0.2431 0.036 Uiso 1 1 calc R U
H10B H 0.5087 0.4191 0.2812 0.036 Uiso 1 1 calc R U
C11 C 0.41480(12) 0.3800(2) 0.19124(11) 0.0265(4) Uani 1 1 d . .
C12 C 0.33162(11) 0.3170(2) 0.19964(10) 0.0240(4) Uani 1 1 d . .
C13 C 0.35084(13) 0.2305(3) 0.27025(11) 0.0273(4) Uani 1 1 d . .
H13 H 0.3113 0.1817 0.2905 0.033 Uiso 1 1 calc R U
C14 C 0.37304(12) 0.2318(3) 0.14680(10) 0.0261(4) Uani 1 1 d . .
H14 H 0.3972 0.1195 0.1623 0.031 Uiso 1 1 calc R U
C15 C 0.34623(14) 0.2511(3) 0.06669(11) 0.0358(5) Uani 1 1 d . .
H15 H 0.2892 0.2905 0.0544 0.043 Uiso 1 1 calc R U
C16 C 0.39844(16) 0.3860(3) 0.04191(13) 0.0471(6) Uani 1 1 d . .
H16A H 0.4551 0.3483 0.0529 0.056 Uiso 1 1 calc R U
H16B H 0.3803 0.3992 -0.0090 0.056 Uiso 1 1 calc R U
C17 C 0.39252(16) 0.5567(3) 0.07725(13) 0.0447(6) Uani 1 1 d . .
H17A H 0.3355 0.5916 0.0675 0.054 Uiso 1 1 calc R U
H17B H 0.4221 0.6427 0.0571 0.054 Uiso 1 1 calc R U
C18 C 0.42754(13) 0.5511(3) 0.15809(12) 0.0351(5) Uani 1 1 d . .
H18 H 0.4870 0.5618 0.1648 0.042 Uiso 1 1 calc R U
C19 C 0.40164(15) 0.7103(3) 0.19484(14) 0.0450(6) Uani 1 1 d . .
H19 H 0.4182 0.8102 0.1709 0.054 Uiso 1 1 calc R U
C20 C 0.30924(15) 0.7316(3) 0.18834(14) 0.0445(6) Uani 1 1 d . .
H20A H 0.3011 0.8396 0.2106 0.053 Uiso 1 1 calc R U
H20B H 0.2828 0.7422 0.1385 0.053 Uiso 1 1 calc R U
C21 C 0.26450(14) 0.5923(3) 0.21918(13) 0.0384(5) Uani 1 1 d . .
H21A H 0.2108 0.6351 0.2209 0.046 Uiso 1 1 calc R U
H21B H 0.2945 0.5693 0.2674 0.046 Uiso 1 1 calc R U
C22 C 0.25387(12) 0.4226(3) 0.17756(11) 0.0281(4) Uani 1 1 d . .
H22 H 0.2473 0.4522 0.1276 0.034 Uiso 1 1 calc R U
C23 C 0.17663(13) 0.3211(3) 0.18319(13) 0.0385(5) Uani 1 1 d . .
H23 H 0.1797 0.2999 0.2334 0.046 Uiso 1 1 calc R U
C24 C 0.09833(15) 0.4219(4) 0.15252(18) 0.0598(8) Uani 1 1 d . .
H24A H 0.1002 0.5300 0.1767 0.090 Uiso 1 1 calc R U
H24B H 0.0518 0.3570 0.1585 0.090 Uiso 1 1 calc R U
H24C H 0.0937 0.4422 0.1031 0.090 Uiso 1 1 calc R U
C25 C 0.17154(16) 0.1488(4) 0.14594(18) 0.0606(8) Uani 1 1 d . .
H25A H 0.1679 0.1668 0.0965 0.091 Uiso 1 1 calc R U
H25B H 0.1238 0.0879 0.1516 0.091 Uiso 1 1 calc R U
H25C H 0.2197 0.0825 0.1661 0.091 Uiso 1 1 calc R U
C26 C 0.35016(17) 0.0769(4) 0.03162(13) 0.0536(7) Uani 1 1 d . .
H26A H 0.4055 0.0351 0.0437 0.080 Uiso 1 1 calc R U
H26B H 0.3323 0.0891 -0.0188 0.080 Uiso 1 1 calc R U
H26C H 0.3152 -0.0032 0.0478 0.080 Uiso 1 1 calc R U
C27 C 0.44748(19) 0.7264(4) 0.27280(16) 0.0620(8) Uani 1 1 d . .
H27A H 0.4323 0.6330 0.2992 0.093 Uiso 1 1 calc R U
H27B H 0.4334 0.8336 0.2914 0.093 Uiso 1 1 calc R U
H27C H 0.5055 0.7229 0.2765 0.093 Uiso 1 1 calc R U

loop_
_atom_site_aniso_label
_atom_site_aniso_U_11
_atom_site_aniso_U_22
_atom_site_aniso_U_33
_atom_site_aniso_U_23
_atom_site_aniso_U_13
_atom_site_aniso_U_12
O1 0.0713(13) 0.0357(10) 0.0614(13) -0.0120(9) -0.0061(10) 0.0002(10)
O2 0.0353(9) 0.0604(12) 0.0475(10) -0.0116(9) 0.0013(8) -0.0111(8)
O3 0.0484(9) 0.0270(8) 0.0360(9) 0.0023(7) -0.0053(7) 0.0018(7)
O4 0.0364(8) 0.0273(8) 0.0242(8) -0.0045(6) -0.0037(6) 0.0022(6)
N1 0.0403(11) 0.0418(12) 0.0291(10) -0.0023(8) 0.0063(8) -0.0086(9)
C1 0.0310(11) 0.0317(11) 0.0242(11) -0.0012(9) 0.0071(9) -0.0071(10)
C2 0.0271(11) 0.0400(13) 0.0255(11) 0.0022(10) 0.0010(9) -0.0003(10)
C3 0.0306(11) 0.0308(11) 0.0267(11) 0.0031(9) 0.0034(9) 0.0043(10)
C4 0.0289(10) 0.0285(11) 0.0213(10) -0.0001(8) 0.0071(8) -0.0001(9)
C5 0.0289(11) 0.0306(12) 0.0280(11) 0.0027(9) -0.0007(9) 0.0020(9)
C6 0.0375(12) 0.0294(12) 0.0342(12) 0.0022(9) 0.0037(10) 0.0008(9)
C7 0.0291(10) 0.0283(11) 0.0215(10) 0.0025(9) 0.0044(8) 0.0040(10)
C8 0.0399(12) 0.0259(10) 0.0260(11) -0.0042(9) -0.0033(10) -0.0010(9)
C9 0.0337(11) 0.0215(9) 0.0228(10) -0.0046(9) 0.0017(8) 0.0002(9)
C10 0.0258(10) 0.0303(11) 0.0299(11) -0.0017(9) 0.0006(8) -0.0008(9)
C11 0.0251(10) 0.0285(11) 0.0251(10) -0.0006(9) 0.0043(8) -0.0006(8)
C12 0.0255(9) 0.0238(10) 0.0219(10) -0.0005(8) 0.0042(8) -0.0029(8)
C13 0.0319(10) 0.0249(9) 0.0250(10) -0.0009(9) 0.0068(8) -0.0031(9)
C14 0.0276(10) 0.0266(10) 0.0226(10) -0.0005(9) 0.0031(8) 0.0028(9)
C15 0.0360(11) 0.0468(14) 0.0227(11) -0.0009(10) 0.0035(9) 0.0083(11)
C16 0.0473(14) 0.0685(18) 0.0278(12) 0.0077(12) 0.0135(10) 0.0069(13)
C17 0.0475(14) 0.0477(14) 0.0414(14) 0.0178(12) 0.0156(11) -0.0022(12)
C18 0.0297(11) 0.0334(12) 0.0416(13) 0.0077(10) 0.0069(9) -0.0064(10)
C19 0.0504(14) 0.0260(11) 0.0561(16) 0.0039(11) 0.0075(12) -0.0079(11)
C20 0.0544(15) 0.0251(11) 0.0528(15) 0.0000(11) 0.0105(12) 0.0069(12)
C21 0.0418(13) 0.0369(13) 0.0387(13) -0.0014(10) 0.0138(10) 0.0106(10)
C22 0.0287(10) 0.0306(11) 0.0256(11) 0.0026(9) 0.0079(8) 0.0051(9)
C23 0.0275(11) 0.0477(14) 0.0409(13) 0.0116(12) 0.0094(9) 0.0020(11)
C24 0.0298(12) 0.0665(18) 0.085(2) 0.0159(17) 0.0163(13) 0.0048(13)
C25 0.0323(13) 0.0546(16) 0.090(2) -0.0084(16) 0.0054(14) -0.0113(12)
C26 0.0625(17) 0.0633(18) 0.0307(13) -0.0146(13) 0.0029(12) 0.0113(15)
C27 0.0693(18) 0.0392(14) 0.069(2) -0.0215(15) -0.0011(15) -0.0060(15)

loop_
_atom_type_symbol
_atom_type_description
_atom_type_scat_dispersion_real
_atom_type_scat_dispersion_imag
_atom_type_scat_source
C C 0.0033 0.0016 'International Tables Vol C Tables 4.2.6.8 and 6.1.1.4'
H H 0.0000 0.0000 'International Tables Vol C Tables 4.2.6.8 and 6.1.1.4'
N N 0.0061 0.0033 'International Tables Vol C Tables 4.2.6.8 and 6.1.1.4'
O O 0.0106 0.0060 'International Tables Vol C Tables 4.2.6.8 and 6.1.1.4'

loop_
_geom_angle_atom_site_label_1
_geom_angle_atom_site_label_2
_geom_angle_atom_site_label_3
_geom_angle
C7 O4 C8 116.14(16)
O2 N1 O1 123.90(19)
O2 N1 C1 118.00(19)
O1 N1 C1 118.10(19)
C2 C1 C6 122.59(19)
C2 C1 N1 118.99(18)
C6 C1 N1 118.42(19)
C1 C2 C3 118.76(19)
C1 C2 H2 120.6
C3 C2 H2 120.6
C2 C3 C4 120.3(2)
C2 C3 H3 119.9
C4 C3 H3 119.9
C5 C4 C3 119.62(19)
C5 C4 C7 122.37(18)
C3 C4 C7 118.01(18)
C6 C5 C4 120.48(18)
C6 C5 H5 119.8
C4 C5 H5 119.8
C5 C6 C1 118.2(2)
C5 C6 H6 120.9
C1 C6 H6 120.9
O3 C7 O4 124.28(19)
O3 C7 C4 123.59(18)
O4 C7 C4 112.12(17)
O4 C8 C9 106.55(17)
O4 C8 H8A 110.4
C9 C8 H8A 110.4
O4 C8 H8B 110.4
C9 C8 H8B 110.4
H8A C8 H8B 108.6
C13 C9 C8 126.9(2)
C13 C9 C10 111.66(17)
C8 C9 C10 121.39(17)
C9 C10 C11 103.89(16)
C9 C10 H10A 111.0
C11 C10 H10A 111.0
C9 C10 H10B 111.0
C11 C10 H10B 111.0
H10A C10 H10B 109.0
C14 C11 C18 121.28(18)
C14 C11 C12 60.29(13)
C18 C11 C12 123.57(17)
C14 C11 C10 112.90(16)
C18 C11 C10 118.02(17)
C12 C11 C10 107.67(16)
C13 C12 C22 119.14(17)
C13 C12 C14 113.06(17)
C22 C12 C14 123.05(16)
C13 C12 C11 103.92(15)
C22 C12 C11 123.05(17)
C14 C12 C11 59.32(13)
C9 C13 C12 112.83(18)
C9 C13 H13 123.6
C12 C13 H13 123.6
C11 C14 C12 60.39(13)
C11 C14 C15 119.67(18)
C12 C14 C15 125.24(17)
C11 C14 H14 113.7
C12 C14 H14 113.7
C15 C14 H14 113.7
C16 C15 C14 109.95(18)
C16 C15 C26 112.4(2)
C14 C15 C26 109.68(19)
C16 C15 H15 108.2
C14 C15 H15 108.2
C26 C15 H15 108.2
C17 C16 C15 110.9(2)
C17 C16 H16A 109.5
C15 C16 H16A 109.5
C17 C16 H16B 109.5
C15 C16 H16B 109.5
H16A C16 H16B 108.0
C16 C17 C18 112.9(2)
C16 C17 H17A 109.0
C18 C17 H17A 109.0
C16 C17 H17B 109.0
C18 C17 H17B 109.0
H17A C17 H17B 107.8
C11 C18 C17 113.64(18)
C11 C18 C19 114.98(19)
C17 C18 C19 111.6(2)
C11 C18 H18 105.2
C17 C18 H18 105.2
C19 C18 H18 105.2
C27 C19 C20 109.4(2)
C27 C19 C18 113.2(2)
C20 C19 C18 116.08(19)
C27 C19 H19 105.8
C20 C19 H19 105.8
C18 C19 H19 105.8
C21 C20 C19 118.4(2)
C21 C20 H20A 107.7
C19 C20 H20A 107.7
C21 C20 H20B 107.7
C19 C20 H20B 107.7
H20A C20 H20B 107.1
C20 C21 C22 114.17(19)
C20 C21 H21A 108.7
C22 C21 H21A 108.7
C20 C21 H21B 108.7
C22 C21 H21B 108.7
H21A C21 H21B 107.6
C12 C22 C21 109.37(16)
C12 C22 C23 112.64(16)
C21 C22 C23 113.28(18)
C12 C22 H22 107.1
C21 C22 H22 107.1
C23 C22 H22 107.1
C25 C23 C24 108.8(2)
C25 C23 C22 111.71(19)
C24 C23 C22 111.7(2)
C25 C23 H23 108.2
C24 C23 H23 108.2
C22 C23 H23 108.2
C23 C24 H24A 109.5
C23 C24 H24B 109.5
H24A C24 H24B 109.5
C23 C24 H24C 109.5
H24A C24 H24C 109.5
H24B C24 H24C 109.5
C23 C25 H25A 109.5
C23 C25 H25B 109.5
H25A C25 H25B 109.5
C23 C25 H25C 109.5
H25A C25 H25C 109.5
H25B C25 H25C 109.5
C15 C26 H26A 109.5
C15 C26 H26B 109.5
H26A C26 H26B 109.5
C15 C26 H26C 109.5
H26A C26 H26C 109.5
H26B C26 H26C 109.5
C19 C27 H27A 109.5
C19 C27 H27B 109.5
H27A C27 H27B 109.5
C19 C27 H27C 109.5
H27A C27 H27C 109.5
H27B C27 H27C 109.5

loop_
_geom_bond_atom_site_label_1
_geom_bond_atom_site_label_2
_geom_bond_distance
O1 N1 1.225(2)
O2 N1 1.219(2)
O3 C7 1.203(3)
O4 C7 1.334(2)
O4 C8 1.466(2)
N1 C1 1.473(3)
C1 C2 1.374(3)
C1 C6 1.383(3)
C2 C3 1.377(3)
C2 H2 0.9300
C3 C4 1.394(3)
C3 H3 0.9300
C4 C5 1.392(3)
C4 C7 1.487(3)
C5 C6 1.381(3)
C5 H5 0.9300
C6 H6 0.9300
C8 C9 1.485(3)
C8 H8A 0.9700
C8 H8B 0.9700
C9 C13 1.326(3)
C9 C10 1.510(3)
C10 C11 1.526(3)
C10 H10A 0.9700
C10 H10B 0.9700
C11 C14 1.509(3)
C11 C18 1.516(3)
C11 C12 1.526(3)
C12 C13 1.495(3)
C12 C22 1.515(3)
C12 C14 1.524(3)
C13 H13 0.9300
C14 C15 1.524(3)
C14 H14 0.9800
C15 C16 1.518(4)
C15 C26 1.525(3)
C15 H15 0.9800
C16 C17 1.509(4)
C16 H16A 0.9700
C16 H16B 0.9700
C17 C18 1.544(3)
C17 H17A 0.9700
C17 H17B 0.9700
C18 C19 1.543(3)
C18 H18 0.9800
C19 C27 1.534(4)
C19 C20 1.536(4)
C19 H19 0.9800
C20 C21 1.521(3)
C20 H20A 0.9700
C20 H20B 0.9700
C21 C22 1.536(3)
C21 H21A 0.9700
C21 H21B 0.9700
C22 C23 1.545(3)
C22 H22 0.9800
C23 C25 1.516(4)
C23 C24 1.525(3)
C23 H23 0.9800
C24 H24A 0.9600
C24 H24B 0.9600
C24 H24C 0.9600
C25 H25A 0.9600
C25 H25B 0.9600
C25 H25C 0.9600
C26 H26A 0.9600
C26 H26B 0.9600
C26 H26C 0.9600
C27 H27A 0.9600
C27 H27B 0.9600
C27 H27C 0.9600
